data_4076193
loop_
_publ_author_name
'Kazi, Abul B.'
'Jones, Gavin D.'
'Vicic, David A.'

_publ_section_title
;
 Observed Instability of Bound Pybox Ligands towards Acetate Counterions
;
_journal_issue 24
_journal_name_full Organometallics
_journal_page_first 6051
_journal_paper_doi 10.1021/om050755k
_journal_volume 24
_journal_year 2005
_chemical_absolute_configuration syn
_chemical_formula_sum 'C27 H25 N3 O6 Pd'
_chemical_formula_weight 593.90
_chemical_name_systematic
; 
 ? 
;
_space_group_IT_number 19
_symmetry_cell_setting orthorhombic
_symmetry_space_group_name_Hall 'P 2ac 2ab'
_symmetry_space_group_name_H-M 'P 21 21 21'
_atom_sites_solution_hydrogens geom
_atom_sites_solution_primary direct
_atom_sites_solution_secondary difmap
_audit_creation_method shelxl-97
_cell_angle_alpha 90.00
_cell_angle_beta 90.00
_cell_angle_gamma 90.00
_cell_formula_units_Z 4
_cell_length_a 9.601(13)
_cell_length_b 10.549(14)
_cell_length_c 25.40(7)
_cell_measurement_reflns_used 108
_cell_measurement_temperature 173(2)
_cell_measurement_theta_max 34.9698
_cell_measurement_theta_min 1.6034
_cell_volume 2573(9)
_computing_structure_refinement 'SHELXL-97 (Sheldrick, 1997)'
_computing_structure_solution 'SHELXS-97 (Sheldrick, 1990)'
_diffrn_ambient_temperature 173(2)
_diffrn_measured_fraction_theta_full 0.970
_diffrn_measured_fraction_theta_max 0.970
_diffrn_radiation_monochromator graphite
_diffrn_radiation_source 'fine-focus sealed tube'
_diffrn_radiation_type MoK\a
_diffrn_radiation_wavelength 0.71070
_diffrn_reflns_av_R_equivalents 0.0473
_diffrn_reflns_av_sigmaI/netI 0.0633
_diffrn_reflns_limit_h_max 12
_diffrn_reflns_limit_h_min -9
_diffrn_reflns_limit_k_max 13
_diffrn_reflns_limit_k_min -13
_diffrn_reflns_limit_l_max 33
_diffrn_reflns_limit_l_min -33
_diffrn_reflns_number 18537
_diffrn_reflns_theta_full 28.00
_diffrn_reflns_theta_max 28.00
_diffrn_reflns_theta_min 1.60
_exptl_absorpt_coefficient_mu 0.768
_exptl_absorpt_correction_T_max 1.0000
_exptl_absorpt_correction_T_min 0.7296
_exptl_absorpt_correction_type multi-scan
_exptl_crystal_colour yellow
_exptl_crystal_density_diffrn 1.534
_exptl_crystal_density_method 'not measured'
_exptl_crystal_description plate
_exptl_crystal_F_000 1208
_exptl_crystal_size_max 0.45
_exptl_crystal_size_mid 0.35
_exptl_crystal_size_min 0.05
_refine_diff_density_max 3.410
_refine_diff_density_min -0.915
_refine_diff_density_rms 0.353
_refine_ls_abs_structure_details 'Flack H D (1983), Acta Cryst. A39, 876-881'
_refine_ls_abs_structure_Flack -0.03(10)
_refine_ls_extinction_coef 0.0099(10)
_refine_ls_extinction_expression Fc^*^=kFc[1+0.001xFc^2^\l^3^/sin(2\q)]^-1/4^
_refine_ls_extinction_method SHELXL
_refine_ls_goodness_of_fit_ref 1.162
_refine_ls_hydrogen_treatment constr
_refine_ls_matrix_type full
_refine_ls_number_parameters 338
_refine_ls_number_reflns 5796
_refine_ls_number_restraints 0
_refine_ls_restrained_S_all 1.162
_refine_ls_R_factor_all 0.1111
_refine_ls_R_factor_gt 0.0814
_refine_ls_shift/su_max 0.000
_refine_ls_shift/su_mean 0.000
_refine_ls_structure_factor_coef Fsqd
_refine_ls_weighting_details 'calc w=1/[\s^2^(Fo^2^)+(0.0924P)^2^+7.9756P] where P=(Fo^2^+2Fc^2^)/3'
_refine_ls_weighting_scheme calc
_refine_ls_wR_factor_gt 0.1925
_refine_ls_wR_factor_ref 0.2190
_reflns_number_gt 4257
_reflns_number_total 5796
_reflns_threshold_expression >2sigma(I)
_cod_data_source_file om050755ksi20050901_021309.cif
_cod_data_source_block Pd2b
_cod_depositor_comments
;
The following automatic conversions were performed:
'_atom_site_symetry_multiplicity' tag replaced with
'_atom_site_symmetry_multiplicity'.

Automatic conversion script
Id: cif_correct_tags 1440 2010-10-19 06:21:57Z saulius 

The following automatic conversions were performed:

'_exptl_absorpt_correction_type' value 'Multi-scan' changed to
'multi-scan' according to
/home/saulius/struct/CIF-dictionaries/cif_core.dic dictionary named
'cif_core.dic' version 2.4.1 from 2010-06-29.

Automatic conversion script
Id: cif_fix_values 1715 2011-07-08 13:25:40Z adriana 
;
_cod_original_cell_volume 2572(9)
_cod_original_sg_symbol_H-M P212121
_cod_database_code 4076193

loop_
_symmetry_equiv_pos_as_xyz
'x, y, z'
'x+1/2, -y+1/2, -z'
'-x, y+1/2, -z+1/2'
'-x+1/2, -y, z+1/2'

loop_
_atom_site_label
_atom_site_type_symbol
_atom_site_fract_x
_atom_site_fract_y
_atom_site_fract_z
_atom_site_U_iso_or_equiv
_atom_site_adp_type
_atom_site_occupancy
_atom_site_symmetry_multiplicity
_atom_site_calc_flag
_atom_site_refinement_flags
Pd1 Pd -0.50047(9) -0.49727(5) -0.046828(18) 0.0296(2) Uani 1 1 d .
O1 O -0.3446(7) -0.5819(6) 0.0990(2) 0.0377(15) Uani 1 1 d .
O2 O -0.7716(7) -0.2031(7) -0.0625(3) 0.0452(19) Uani 1 1 d .
O3 O -0.8373(8) -0.4160(7) -0.2023(3) 0.055(2) Uani 1 1 d .
O4 O -1.0064(12) -0.2761(9) -0.2159(3) 0.085(3) Uani 1 1 d .
O5 O -0.4522(9) -0.5936(7) -0.1131(3) 0.057(2) Uani 1 1 d .
O6 O -0.2263(12) -0.5451(9) -0.1051(4) 0.078(3) Uani 1 1 d .
N1 N -0.3842(9) -0.5846(7) 0.0125(3) 0.0360(17) Uani 1 1 d .
N2 N -0.5670(8) -0.4046(6) 0.0152(2) 0.0296(16) Uani 1 1 d .
N3 N -0.6306(8) -0.3745(7) -0.0826(3) 0.0313(16) Uani 1 1 d .
C1 C -0.3301(11) -0.8099(8) -0.0001(4) 0.038(2) Uani 1 1 d .
C2 C -0.2984(11) -0.8511(9) -0.0509(5) 0.043(2) Uani 1 1 d .
H2A H -0.2374 -0.8021 -0.0722 0.051 Uiso 1 1 calc R
C3 C -0.3538(15) -0.9611(11) -0.0707(5) 0.062(4) Uani 1 1 d .
H3A H -0.3319 -0.9876 -0.1054 0.075 Uiso 1 1 calc R
C4 C -0.4405(15) -1.0319(11) -0.0401(7) 0.069(4) Uani 1 1 d .
H4A H -0.4767 -1.1089 -0.0538 0.083 Uiso 1 1 calc R
C5 C -0.4780(11) -0.9948(10) 0.0110(5) 0.061(3) Uani 1 1 d .
H5A H -0.5398 -1.0444 0.0317 0.073 Uiso 1 1 calc R
C6 C -0.4214(11) -0.8830(10) 0.0301(5) 0.049(3) Uani 1 1 d .
H6A H -0.4452 -0.8554 0.0646 0.059 Uiso 1 1 calc R
C7 C -0.2777(11) -0.6827(9) 0.0183(4) 0.038(2) Uani 1 1 d .
H7A H -0.1946 -0.6586 -0.0032 0.046 Uiso 1 1 calc R
C8 C -0.2405(12) -0.6716(11) 0.0762(5) 0.052(3) Uani 1 1 d .
H8A H -0.2464 -0.7553 0.0937 0.063 Uiso 1 1 calc R
H8B H -0.1448 -0.6382 0.0805 0.063 Uiso 1 1 calc R
C9 C -0.4131(11) -0.5369(8) 0.0581(3) 0.035(2) Uani 1 1 d .
C10 C -0.5138(11) -0.4339(7) 0.0625(3) 0.032(2) Uani 1 1 d .
C11 C -0.5552(10) -0.3669(8) 0.1060(3) 0.0343(19) Uani 1 1 d .
H11A H -0.5212 -0.3877 0.1400 0.041 Uiso 1 1 calc R
C12 C -0.6463(12) -0.2700(10) 0.0989(4) 0.046(3) Uani 1 1 d .
H12A H -0.6751 -0.2225 0.1288 0.056 Uiso 1 1 calc R
C13 C -0.6991(12) -0.2375(9) 0.0500(4) 0.043(3) Uani 1 1 d .
H13A H -0.7625 -0.1690 0.0459 0.051 Uiso 1 1 calc R
C14 C -0.6553(11) -0.3095(8) 0.0069(3) 0.0315(19) Uani 1 1 d .
C15 C -0.6920(9) -0.2902(8) -0.0506(4) 0.0324(19) Uani 1 1 d .
C16 C -0.6590(11) -0.3723(9) -0.1391(3) 0.041(2) Uani 1 1 d .
H16A H -0.6239 -0.4542 -0.1538 0.050 Uiso 1 1 calc R
C17 C -0.5789(14) -0.2665(11) -0.1668(4) 0.052(3) Uani 1 1 d .
C18 C -0.6289(17) -0.1408(11) -0.1681(5) 0.065(4) Uani 1 1 d .
H18A H -0.7155 -0.1202 -0.1521 0.078 Uiso 1 1 calc R
C19 C -0.5505(18) -0.0465(13) -0.1931(5) 0.075(4) Uani 1 1 d .
H19A H -0.5842 0.0381 -0.1934 0.090 Uiso 1 1 calc R
C20 C -0.4296(16) -0.0726(13) -0.2165(4) 0.065(4) Uani 1 1 d .
H20A H -0.3783 -0.0070 -0.2333 0.078 Uiso 1 1 calc R
C21 C -0.3783(15) -0.1969(16) -0.2162(5) 0.081(5) Uani 1 1 d .
H21A H -0.2915 -0.2168 -0.2322 0.098 Uiso 1 1 calc R
C22 C -0.4584(14) -0.2911(12) -0.1918(5) 0.062(4) Uani 1 1 d .
H22A H -0.4262 -0.3762 -0.1930 0.074 Uiso 1 1 calc R
C23 C -0.8175(11) -0.3685(11) -0.1496(4) 0.046(3) Uani 1 1 d .
H23A H -0.8677 -0.4222 -0.1239 0.055 Uiso 1 1 calc R
H23B H -0.8529 -0.2806 -0.1467 0.055 Uiso 1 1 calc R
C24 C -0.9398(13) -0.3677(12) -0.2303(4) 0.055(3) Uani 1 1 d .
C25 C -0.9634(13) -0.4353(13) -0.2819(4) 0.064(4) Uani 1 1 d .
H25A H -1.0255 -0.3845 -0.3041 0.097 Uiso 1 1 calc R
H25B H -1.0060 -0.5182 -0.2753 0.097 Uiso 1 1 calc R
H25C H -0.8740 -0.4471 -0.2999 0.097 Uiso 1 1 calc R
C26 C -0.3234(14) -0.5956(11) -0.1281(4) 0.051(3) Uani 1 1 d .
C27 C -0.296(2) -0.6722(15) -0.1776(5) 0.101(6) Uani 1 1 d .
H27A H -0.2008 -0.6551 -0.1900 0.152 Uiso 1 1 calc R
H27B H -0.3626 -0.6482 -0.2049 0.152 Uiso 1 1 calc R
H27C H -0.3053 -0.7627 -0.1697 0.152 Uiso 1 1 calc R

loop_
_atom_site_aniso_label
_atom_site_aniso_U_11
_atom_site_aniso_U_22
_atom_site_aniso_U_33
_atom_site_aniso_U_23
_atom_site_aniso_U_13
_atom_site_aniso_U_12
Pd1 0.0394(4) 0.0229(3) 0.0265(3) -0.0024(2) -0.0014(3) 0.0015(4)
O1 0.041(4) 0.033(3) 0.039(3) 0.004(3) 0.001(3) -0.008(3)
O2 0.026(4) 0.044(4) 0.066(5) -0.020(4) -0.014(3) 0.016(3)
O3 0.053(5) 0.063(5) 0.049(4) -0.021(4) -0.018(4) 0.019(4)
O4 0.105(8) 0.096(7) 0.056(4) -0.035(4) -0.037(6) 0.055(7)
O5 0.087(6) 0.050(4) 0.034(3) -0.014(3) -0.010(4) 0.023(4)
O6 0.084(7) 0.069(6) 0.082(6) -0.002(5) 0.026(6) 0.001(5)
N1 0.044(5) 0.025(4) 0.039(4) 0.006(3) -0.010(3) 0.002(3)
N2 0.050(5) 0.026(4) 0.013(3) -0.001(3) 0.006(3) 0.000(3)
N3 0.027(4) 0.028(4) 0.039(4) -0.001(3) -0.008(3) 0.010(3)
C1 0.040(6) 0.020(4) 0.054(5) 0.010(4) -0.002(4) 0.017(4)
C2 0.029(5) 0.032(5) 0.068(7) -0.002(5) 0.000(5) 0.015(4)
C3 0.076(9) 0.042(6) 0.070(7) -0.006(5) -0.028(7) 0.028(6)
C4 0.062(8) 0.027(5) 0.118(12) 0.000(6) -0.033(8) 0.009(5)
C5 0.048(7) 0.035(5) 0.099(9) 0.019(6) -0.007(6) -0.018(7)
C6 0.038(6) 0.034(5) 0.074(7) 0.005(5) 0.002(5) 0.010(5)
C7 0.039(6) 0.035(5) 0.040(5) 0.001(4) 0.007(4) -0.002(4)
C8 0.034(6) 0.042(6) 0.081(8) 0.018(6) -0.006(6) 0.005(5)
C9 0.051(6) 0.027(4) 0.029(4) 0.008(3) -0.012(4) -0.009(4)
C10 0.041(6) 0.027(4) 0.028(3) -0.001(3) 0.015(4) -0.011(4)
C11 0.039(5) 0.032(5) 0.032(4) 0.004(3) -0.002(4) -0.006(4)
C12 0.059(7) 0.044(6) 0.036(5) -0.012(4) 0.012(5) -0.017(5)
C13 0.055(7) 0.032(5) 0.041(5) -0.011(4) 0.017(5) -0.012(5)
C14 0.040(5) 0.023(4) 0.032(4) 0.001(3) -0.001(4) 0.000(4)
C15 0.020(4) 0.029(4) 0.049(5) -0.004(4) -0.002(4) 0.003(3)
C16 0.052(6) 0.044(5) 0.028(4) -0.006(4) 0.001(4) 0.007(5)
C17 0.067(8) 0.060(7) 0.029(5) -0.003(5) -0.020(5) -0.001(6)
C18 0.096(10) 0.046(7) 0.053(6) 0.009(5) -0.007(7) -0.007(7)
C19 0.111(13) 0.058(8) 0.057(7) -0.006(6) 0.016(8) -0.015(8)
C20 0.082(9) 0.070(9) 0.043(6) 0.022(6) -0.022(7) -0.007(7)
C21 0.060(9) 0.128(13) 0.055(7) 0.035(8) 0.004(7) 0.007(9)
C22 0.068(9) 0.069(8) 0.048(6) 0.018(6) -0.008(6) 0.015(7)
C23 0.041(6) 0.055(6) 0.043(5) -0.015(5) -0.016(5) 0.016(5)
C24 0.064(7) 0.060(7) 0.039(5) 0.001(5) -0.013(5) -0.007(6)
C25 0.057(8) 0.086(9) 0.050(6) -0.028(6) -0.011(5) -0.002(6)
C26 0.066(8) 0.043(6) 0.045(6) 0.014(5) 0.027(5) 0.037(6)
C27 0.153(17) 0.098(12) 0.052(7) -0.028(7) -0.001(9) 0.057(12)

loop_
_atom_type_symbol
_atom_type_description
_atom_type_scat_dispersion_real
_atom_type_scat_dispersion_imag
_atom_type_scat_source
C C 0.0033 0.0016 'International Tables Vol C Tables 4.2.6.8 and 6.1.1.4'
H H 0.0000 0.0000 'International Tables Vol C Tables 4.2.6.8 and 6.1.1.4'
N N 0.0061 0.0033 'International Tables Vol C Tables 4.2.6.8 and 6.1.1.4'
O O 0.0106 0.0060 'International Tables Vol C Tables 4.2.6.8 and 6.1.1.4'
Pd Pd -0.9988 1.0072 'International Tables Vol C Tables 4.2.6.8 and 6.1.1.4'

loop_
_geom_angle_atom_site_label_1
_geom_angle_atom_site_label_2
_geom_angle_atom_site_label_3
_geom_angle
N2 Pd1 N3 80.7(3)
N2 Pd1 O5 174.2(3)
N3 Pd1 O5 95.2(3)
N2 Pd1 N1 79.3(4)
N3 Pd1 N1 159.9(3)
O5 Pd1 N1 104.9(3)
C9 O1 C8 104.8(7)
C24 O3 C23 117.7(8)
C26 O5 Pd1 118.2(8)
C9 N1 C7 109.6(8)
C9 N1 Pd1 111.1(6)
C7 N1 Pd1 139.3(6)
C14 N2 C10 123.9(7)
C14 N2 Pd1 117.2(5)
C10 N2 Pd1 118.7(6)
C15 N3 C16 120.2(7)
C15 N3 Pd1 115.2(6)
C16 N3 Pd1 124.6(6)
C2 C1 C6 118.2(10)
C2 C1 C7 119.5(9)
C6 C1 C7 121.9(9)
C3 C2 C1 121.2(12)
C3 C2 H2A 119.4
C1 C2 H2A 119.4
C4 C3 C2 119.5(12)
C4 C3 H3A 120.3
C2 C3 H3A 120.3
C3 C4 C5 122.1(11)
C3 C4 H4A 118.9
C5 C4 H4A 118.9
C6 C5 C4 117.4(11)
C6 C5 H5A 121.3
C4 C5 H5A 121.3
C5 C6 C1 121.5(11)
C5 C6 H6A 119.2
C1 C6 H6A 119.2
N1 C7 C1 111.4(8)
N1 C7 C8 102.0(8)
C1 C7 C8 116.7(8)
N1 C7 H7A 108.8
C1 C7 H7A 108.8
C8 C7 H7A 108.8
O1 C8 C7 105.5(8)
O1 C8 H8A 110.6
C7 C8 H8A 110.6
O1 C8 H8B 110.6
C7 C8 H8B 110.6
H8A C8 H8B 108.8
N1 C9 O1 117.3(9)
N1 C9 C10 120.1(7)
O1 C9 C10 122.5(8)
N2 C10 C11 119.5(9)
N2 C10 C9 110.8(7)
C11 C10 C9 129.7(8)
C12 C11 C10 118.0(9)
C12 C11 H11A 121.0
C10 C11 H11A 121.0
C11 C12 C13 122.7(9)
C11 C12 H12A 118.6
C13 C12 H12A 118.6
C12 C13 C14 117.3(10)
C12 C13 H13A 121.4
C14 C13 H13A 121.4
N2 C14 C13 118.6(8)
N2 C14 C15 113.6(7)
C13 C14 C15 127.7(9)
O2 C15 N3 128.2(9)
O2 C15 C14 118.7(8)
N3 C15 C14 113.1(7)
N3 C16 C17 111.7(8)
N3 C16 C23 110.7(8)
C17 C16 C23 113.4(9)
N3 C16 H16A 106.9
C17 C16 H16A 106.9
C23 C16 H16A 106.9
C22 C17 C18 117.6(13)
C22 C17 C16 120.6(11)
C18 C17 C16 121.8(12)
C19 C18 C17 119.7(14)
C19 C18 H18A 120.2
C17 C18 H18A 120.2
C20 C19 C18 121.6(14)
C20 C19 H19A 119.2
C18 C19 H19A 119.2
C19 C20 C21 119.8(13)
C19 C20 H20A 120.1
C21 C20 H20A 120.1
C22 C21 C20 118.3(13)
C22 C21 H21A 120.9
C20 C21 H21A 120.9
C17 C22 C21 123.0(13)
C17 C22 H22A 118.5
C21 C22 H22A 118.5
O3 C23 C16 106.3(8)
O3 C23 H23A 110.5
C16 C23 H23A 110.5
O3 C23 H23B 110.5
C16 C23 H23B 110.5
H23A C23 H23B 108.7
O4 C24 O3 122.6(10)
O4 C24 C25 123.9(11)
O3 C24 C25 113.5(11)
C24 C25 H25A 109.5
C24 C25 H25B 109.5
H25A C25 H25B 109.5
C24 C25 H25C 109.5
H25A C25 H25C 109.5
H25B C25 H25C 109.5
O6 C26 O5 125.5(10)
O6 C26 C27 119.6(12)
O5 C26 C27 114.9(14)
C26 C27 H27A 109.5
C26 C27 H27B 109.5
H27A C27 H27B 109.5
C26 C27 H27C 109.5
H27A C27 H27C 109.5
H27B C27 H27C 109.5

loop_
_geom_bond_atom_site_label_1
_geom_bond_atom_site_label_2
_geom_bond_distance
Pd1 N2 1.960(7)
Pd1 N3 2.015(7)
Pd1 O5 2.020(8)
Pd1 N1 2.089(8)
O1 C9 1.320(10)
O1 C8 1.493(13)
O2 C15 1.233(10)
O3 C24 1.316(13)
O3 C23 1.441(11)
O4 C24 1.214(14)
O5 C26 1.294(14)
O6 C26 1.222(15)
N1 C9 1.291(12)
N1 C7 1.462(12)
N2 C14 1.330(12)
N2 C10 1.343(11)
N3 C15 1.340(11)
N3 C16 1.462(11)
C1 C2 1.393(14)
C1 C6 1.398(14)
C1 C7 1.507(14)
C2 C3 1.372(15)
C2 H2A 0.9500
C3 C4 1.361(19)
C3 H3A 0.9500
C4 C5 1.40(2)
C4 H4A 0.9500
C5 C6 1.387(15)
C5 H5A 0.9500
C6 H6A 0.9500
C7 C8 1.517(15)
C7 H7A 1.0000
C8 H8A 0.9900
C8 H8B 0.9900
C9 C10 1.459(14)
C10 C11 1.369(12)
C11 C12 1.357(15)
C11 H11A 0.9500
C12 C13 1.385(15)
C12 H12A 0.9500
C13 C14 1.397(12)
C13 H13A 0.9500
C14 C15 1.515(12)
C16 C17 1.527(16)
C16 C23 1.546(14)
C16 H16A 1.0000
C17 C22 1.345(17)
C17 C18 1.411(17)
C18 C19 1.400(17)
C18 H18A 0.9500
C19 C20 1.332(19)
C19 H19A 0.9500
C20 C21 1.40(2)
C20 H20A 0.9500
C21 C22 1.401(18)
C21 H21A 0.9500
C22 H22A 0.9500
C23 H23A 0.9900
C23 H23B 0.9900
C24 C25 1.510(14)
C25 H25A 0.9800
C25 H25B 0.9800
C25 H25C 0.9800
C26 C27 1.516(16)
C27 H27A 0.9800
C27 H27B 0.9800
C27 H27C 0.9800
